data_7059622
loop_
_publ_author_name
'Rosales-V\'azquez, Luis D.'
'Mart\'inez-Otero, Diego'
'S\'anchez-Mendieta, V\'ictor'
'Jaramillo-Garc\'ia, Jonathan'
'T\'ellez-L\'opez, Antonio'
'Escudero, Roberto'
'Morales, Francisco'
'Valdes-Garc\'ia, Josue'
'Dorazco-Gonz\'alez, Alejandro'

_publ_section_title
;
 Dinuclear complexes of Mn, Co, Zn and Cd assembled with
 1,4-cyclohexanedicarboxylate: synthesis, crystal structures and
 acetonitrile fluorescence sensing properties
;
_journal_issue 25
_journal_name_full 'New Journal of Chemistry'
_journal_page_first 10317
_journal_page_last 10325
_journal_paper_doi 10.1039/D0NJ01410A
_journal_volume 44
_journal_year 2020
_chemical_formula_moiety 'C36 H40 N4 O10 Zn2, 2(H2 O)'
_chemical_formula_sum 'C36 H44 N4 O12 Zn2'
_chemical_formula_weight 855.49
_space_group_crystal_system monoclinic
_space_group_IT_number 14
_space_group_name_Hall '-P 2ybc'
_space_group_name_H-M_alt 'P 1 21/c 1'
_atom_sites_solution_hydrogens mixed
_audit_creation_method SHELXL-2014/7
_audit_update_record
;
2019-04-04 deposited with the CCDC.	2020-05-18 downloaded from the CCDC.
;
_cell_angle_alpha 90
_cell_angle_beta 95.3428(10)
_cell_angle_gamma 90
_cell_formula_units_Z 2
_cell_length_a 10.2587(5)
_cell_length_b 16.0646(7)
_cell_length_c 11.2653(5)
_cell_measurement_reflns_used 8169
_cell_measurement_temperature 100(2)
_cell_measurement_theta_max 27.49
_cell_measurement_theta_min 2.36
_cell_volume 1848.48(15)
_computing_cell_refinement 'Bruker SAINT'
_computing_data_collection 'Bruker APEX2'
_computing_data_reduction 'Bruker SAINT'
_computing_molecular_graphics 'Bruker SHELXTL'
_computing_publication_material 'Bruker SHELXTL'
_computing_structure_refinement 'SHELXL-2014/7 (Sheldrick, 2014)'
_computing_structure_solution 'SHELXS-97 (Sheldrick 2008)'
_diffrn_ambient_temperature 100(2)
_diffrn_measured_fraction_theta_full 0.999
_diffrn_measured_fraction_theta_max 0.999
_diffrn_measurement_device_type 'Bruker APEX-II CCD'
_diffrn_measurement_method '\w scans'
_diffrn_radiation_monochromator mirrors
_diffrn_radiation_type MoK\a
_diffrn_radiation_wavelength 0.71073
_diffrn_reflns_av_R_equivalents 0.0310
_diffrn_reflns_av_unetI/netI 0.0210
_diffrn_reflns_Laue_measured_fraction_full 0.999
_diffrn_reflns_Laue_measured_fraction_max 0.999
_diffrn_reflns_limit_h_max 13
_diffrn_reflns_limit_h_min -13
_diffrn_reflns_limit_k_max 20
_diffrn_reflns_limit_k_min -20
_diffrn_reflns_limit_l_max 13
_diffrn_reflns_limit_l_min -14
_diffrn_reflns_number 22778
_diffrn_reflns_point_group_measured_fraction_full 0.999
_diffrn_reflns_point_group_measured_fraction_max 0.999
_diffrn_reflns_theta_full 25.242
_diffrn_reflns_theta_max 27.445
_diffrn_reflns_theta_min 1.994
_diffrn_source 'Incoatec ImuS'
_exptl_absorpt_coefficient_mu 1.367
_exptl_absorpt_correction_T_max 0.7456
_exptl_absorpt_correction_T_min 0.6880
_exptl_absorpt_correction_type multi-scan
_exptl_absorpt_process_details 'SADABS 2014/5, Sheldrick'
_exptl_crystal_colour colourless
_exptl_crystal_density_diffrn 1.537
_exptl_crystal_description Prism
_exptl_crystal_F_000 888
_exptl_crystal_size_max 0.256
_exptl_crystal_size_mid 0.234
_exptl_crystal_size_min 0.174
_refine_diff_density_max 0.415
_refine_diff_density_min -0.270
_refine_diff_density_rms 0.056
_refine_ls_extinction_method none
_refine_ls_goodness_of_fit_ref 1.053
_refine_ls_hydrogen_treatment mixed
_refine_ls_matrix_type full
_refine_ls_number_parameters 256
_refine_ls_number_reflns 4222
_refine_ls_number_restraints 6
_refine_ls_restrained_S_all 1.054
_refine_ls_R_factor_all 0.0278
_refine_ls_R_factor_gt 0.0247
_refine_ls_shift/su_max 0.001
_refine_ls_shift/su_mean 0.000
_refine_ls_structure_factor_coef Fsqd
_refine_ls_weighting_details 'w=1/[\s^2^(Fo^2^)+(0.0255P)^2^+1.4155P] where P=(Fo^2^+2Fc^2^)/3'
_refine_ls_weighting_scheme calc
_refine_ls_wR_factor_gt 0.0609
_refine_ls_wR_factor_ref 0.0622
_reflns_Friedel_coverage 0.000
_reflns_number_gt 3849
_reflns_number_total 4222
_reflns_threshold_expression 'I > 2\s(I)'
_cod_data_source_file d0nj01410a2.cif
_cod_data_source_block mo_151GOI16_0m
_cod_depositor_comments
;Adding full bibliography for 7059620--7059623.cif.

 Adding full bibliography for 7059620--7059623.cif.
;
_cod_original_sg_symbol_H-M 'P 21/c'
_cod_database_code 7059622
_shelx_shelxl_version_number 2014/7
_shelx_space_group_comment
; 
The symmetry employed for this shelxl refinement is uniquely defined 
by the following loop, which should always be used as a source of 
symmetry information in preference to the above space-group names. 
They are only intended as comments. 
;
_shelx_estimated_absorpt_t_min 0.721
_shelx_estimated_absorpt_t_max 0.797

loop_
_space_group_symop_operation_xyz
'x, y, z'
'-x, y+1/2, -z+1/2'
'-x, -y, -z'
'x, -y-1/2, z-1/2'

loop_
_atom_site_label
_atom_site_type_symbol
_atom_site_fract_x
_atom_site_fract_y
_atom_site_fract_z
_atom_site_U_iso_or_equiv
_atom_site_adp_type
_atom_site_occupancy
_atom_site_site_symmetry_order
_atom_site_calc_flag
_atom_site_refinement_flags_posn
_atom_site_refinement_flags_adp
_atom_site_refinement_flags_occupancy
_atom_site_disorder_assembly
_atom_site_disorder_group
Zn1 Zn 0.22393(2) 0.48253(2) 0.74958(2) 0.01136(6) Uani 1 1 d . . . . .
O1 O 0.35607(11) 0.56774(7) 0.69633(10) 0.0165(2) Uani 1 1 d . . . . .
O2 O 0.22435(11) 0.63851(7) 0.56295(11) 0.0172(2) Uani 1 1 d . . . . .
O3 O 0.79970(11) 0.58899(7) 0.40578(10) 0.0157(2) Uani 1 1 d . . . . .
O4 O 0.64181(11) 0.63052(7) 0.27451(10) 0.0165(2) Uani 1 1 d . . . . .
O5 O 0.06699(11) 0.56342(7) 0.70437(10) 0.0156(2) Uani 1 1 d D . . . .
H5A H 0.0027(16) 0.5370(11) 0.6719(17) 0.019 Uiso 1 1 d D U . . .
H5B H 0.1003(17) 0.5937(11) 0.6557(16) 0.019 Uiso 1 1 d D U . . .
O6 O -0.14891(12) 0.49095(8) 0.59843(11) 0.0189(2) Uani 1 1 d D . . . .
H6A H -0.159(2) 0.4451(9) 0.5670(17) 0.023 Uiso 1 1 d D U . . .
H6B H -0.168(2) 0.5268(10) 0.5426(17) 0.023 Uiso 1 1 d D U . . .
N1 N 0.26892(13) 0.50663(8) 0.93103(12) 0.0120(3) Uani 1 1 d . . . . .
N2 N 0.09220(12) 0.40047(8) 0.83520(12) 0.0131(3) Uani 1 1 d . . . . .
C1 C 0.36266(15) 0.55965(10) 0.97346(14) 0.0149(3) Uani 1 1 d . . . . .
H1 H 0.4119 0.5879 0.9185 0.018 Uiso 1 1 calc R U . . .
C2 C 0.39097(16) 0.57507(10) 1.09406(15) 0.0167(3) Uani 1 1 d . . . . .
H2 H 0.4591 0.6123 1.1216 0.020 Uiso 1 1 calc R U . . .
C3 C 0.31714(17) 0.53463(10) 1.17352(15) 0.0180(3) Uani 1 1 d . . . . .
H3 H 0.3337 0.5441 1.2568 0.022 Uiso 1 1 calc R U . . .
C4 C 0.21907(16) 0.48039(10) 1.13031(15) 0.0163(3) Uani 1 1 d . . . . .
H4 H 0.1672 0.4527 1.1836 0.020 Uiso 1 1 calc R U . . .
C5 C 0.19738(15) 0.46697(9) 1.00876(14) 0.0117(3) Uani 1 1 d . . . . .
C6 C 0.09644(14) 0.40838(9) 0.95412(14) 0.0120(3) Uani 1 1 d . . . . .
C7 C 0.01315(15) 0.36321(10) 1.02107(15) 0.0161(3) Uani 1 1 d . . . . .
H7 H 0.0158 0.3706 1.1049 0.019 Uiso 1 1 calc R U . . .
C8 C -0.07367(16) 0.30723(10) 0.96249(16) 0.0194(3) Uani 1 1 d . . . . .
H8 H -0.1307 0.2752 1.0061 0.023 Uiso 1 1 calc R U . . .
C9 C -0.07634(16) 0.29857(11) 0.84014(16) 0.0199(3) Uani 1 1 d . . . . .
H9 H -0.1345 0.2602 0.7985 0.024 Uiso 1 1 calc R U . . .
C10 C 0.00738(16) 0.34691(10) 0.77959(15) 0.0169(3) Uani 1 1 d . . . . .
H10 H 0.0045 0.3419 0.6954 0.020 Uiso 1 1 calc R U . . .
C11 C 0.33498(15) 0.62239(9) 0.61596(14) 0.0126(3) Uani 1 1 d . . . . .
C12 C 0.45154(15) 0.67450(9) 0.58378(14) 0.0122(3) Uani 1 1 d . . . . .
H12 H 0.4520 0.7263 0.6331 0.015 Uiso 1 1 calc R U . . .
C13 C 0.58338(15) 0.63174(10) 0.61511(14) 0.0127(3) Uani 1 1 d . . . . .
H13A H 0.5863 0.5793 0.5694 0.015 Uiso 1 1 calc R U . . .
H13B H 0.5927 0.6176 0.7010 0.015 Uiso 1 1 calc R U . . .
C14 C 0.69715(15) 0.68771(10) 0.58685(14) 0.0140(3) Uani 1 1 d . . . . .
H14A H 0.7809 0.6579 0.6061 0.017 Uiso 1 1 calc R U . . .
H14B H 0.6983 0.7384 0.6370 0.017 Uiso 1 1 calc R U . . .
C15 C 0.68444(15) 0.71279(10) 0.45458(14) 0.0135(3) Uani 1 1 d . . . . .
H15 H 0.7546 0.7546 0.4439 0.016 Uiso 1 1 calc R U . . .
C16 C 0.55306(15) 0.75589(10) 0.42259(15) 0.0163(3) Uani 1 1 d . . . . .
H16A H 0.5436 0.7685 0.3362 0.020 Uiso 1 1 calc R U . . .
H16B H 0.5517 0.8093 0.4664 0.020 Uiso 1 1 calc R U . . .
C17 C 0.43731(15) 0.70230(10) 0.45295(14) 0.0155(3) Uani 1 1 d . . . . .
H17A H 0.4311 0.6526 0.4009 0.019 Uiso 1 1 calc R U . . .
H17B H 0.3553 0.7345 0.4370 0.019 Uiso 1 1 calc R U . . .
C18 C 0.70683(15) 0.63963(9) 0.37276(14) 0.0126(3) Uani 1 1 d . . . . .

loop_
_atom_site_aniso_label
_atom_site_aniso_U_11
_atom_site_aniso_U_22
_atom_site_aniso_U_33
_atom_site_aniso_U_23
_atom_site_aniso_U_13
_atom_site_aniso_U_12
Zn1 0.01289(9) 0.01276(10) 0.00877(10) 0.00003(6) 0.00286(6) -0.00094(7)
O1 0.0167(5) 0.0181(6) 0.0149(6) 0.0053(4) 0.0032(4) -0.0020(5)
O2 0.0139(5) 0.0166(6) 0.0214(6) 0.0050(5) 0.0030(5) 0.0021(4)
O3 0.0186(6) 0.0168(6) 0.0122(5) 0.0003(4) 0.0041(4) 0.0050(4)
O4 0.0173(5) 0.0188(6) 0.0134(6) -0.0010(4) 0.0021(4) -0.0016(5)
O5 0.0147(5) 0.0163(6) 0.0163(6) 0.0007(5) 0.0039(4) -0.0003(4)
O6 0.0222(6) 0.0207(6) 0.0134(6) 0.0031(5) -0.0001(5) 0.0015(5)
N1 0.0125(6) 0.0123(6) 0.0115(6) 0.0001(5) 0.0021(5) -0.0008(5)
N2 0.0125(6) 0.0137(6) 0.0133(7) 0.0002(5) 0.0026(5) -0.0008(5)
C1 0.0140(7) 0.0153(7) 0.0156(8) 0.0007(6) 0.0026(6) -0.0015(6)
C2 0.0167(7) 0.0153(8) 0.0176(8) -0.0007(6) -0.0014(6) -0.0020(6)
C3 0.0245(8) 0.0178(8) 0.0113(8) -0.0011(6) -0.0010(6) 0.0017(7)
C4 0.0203(8) 0.0160(8) 0.0130(8) 0.0022(6) 0.0037(6) -0.0001(6)
C5 0.0122(7) 0.0106(7) 0.0125(7) 0.0010(6) 0.0024(6) 0.0020(6)
C6 0.0121(7) 0.0104(7) 0.0137(7) 0.0009(6) 0.0027(6) 0.0016(6)
C7 0.0184(8) 0.0163(8) 0.0145(8) 0.0022(6) 0.0056(6) -0.0005(6)
C8 0.0168(8) 0.0165(8) 0.0256(9) 0.0030(7) 0.0065(7) -0.0037(6)
C9 0.0181(8) 0.0167(8) 0.0250(9) -0.0018(7) 0.0017(7) -0.0056(6)
C10 0.0174(7) 0.0170(8) 0.0162(8) -0.0024(6) 0.0014(6) -0.0019(6)
C11 0.0164(7) 0.0109(7) 0.0113(7) -0.0023(6) 0.0053(6) 0.0013(6)
C12 0.0145(7) 0.0108(7) 0.0117(7) -0.0004(6) 0.0038(6) 0.0000(6)
C13 0.0153(7) 0.0132(7) 0.0099(7) 0.0004(6) 0.0025(6) 0.0009(6)
C14 0.0140(7) 0.0155(7) 0.0125(8) -0.0036(6) 0.0018(6) -0.0009(6)
C15 0.0146(7) 0.0107(7) 0.0160(8) 0.0001(6) 0.0044(6) -0.0013(6)
C16 0.0189(8) 0.0135(7) 0.0174(8) 0.0052(6) 0.0064(6) 0.0039(6)
C17 0.0148(7) 0.0186(8) 0.0135(8) 0.0049(6) 0.0035(6) 0.0031(6)
C18 0.0135(7) 0.0124(7) 0.0128(7) 0.0024(6) 0.0067(6) -0.0018(6)

loop_
_atom_type_symbol
_atom_type_description
_atom_type_scat_dispersion_real
_atom_type_scat_dispersion_imag
_atom_type_scat_source
C C 0.0033 0.0016 'International Tables Vol C Tables 4.2.6.8 and 6.1.1.4'
H H 0.0000 0.0000 'International Tables Vol C Tables 4.2.6.8 and 6.1.1.4'
N N 0.0061 0.0033 'International Tables Vol C Tables 4.2.6.8 and 6.1.1.4'
O O 0.0106 0.0060 'International Tables Vol C Tables 4.2.6.8 and 6.1.1.4'
Zn Zn 0.2839 1.4301 'International Tables Vol C Tables 4.2.6.8 and 6.1.1.4'

loop_
_geom_angle_atom_site_label_1
_geom_angle_atom_site_label_2
_geom_angle_atom_site_label_3
_geom_angle
_geom_angle_site_symmetry_1
_geom_angle_site_symmetry_3
_geom_angle_publ_flag
O1 Zn1 O3 98.63(5) . 3_666 ?
O1 Zn1 N1 94.04(5) . . ?
O3 Zn1 N1 156.85(5) 3_666 . ?
O1 Zn1 O5 91.65(5) . . ?
O3 Zn1 O5 96.37(4) 3_666 . ?
N1 Zn1 O5 102.57(5) . . ?
O1 Zn1 N2 170.58(5) . . ?
O3 Zn1 N2 90.56(5) 3_666 . ?
N1 Zn1 N2 76.61(5) . . ?
O5 Zn1 N2 89.35(5) . . ?
O1 Zn1 O4 94.17(4) . 3_666 ?
O3 Zn1 O4 59.55(4) 3_666 3_666 ?
N1 Zn1 O4 100.42(5) . 3_666 ?
O5 Zn1 O4 155.81(4) . 3_666 ?
N2 Zn1 O4 88.71(4) . 3_666 ?
O1 Zn1 C18 97.53(5) . 3_666 ?
O3 Zn1 C18 30.22(5) 3_666 3_666 ?
N1 Zn1 C18 128.85(5) . 3_666 ?
O5 Zn1 C18 126.55(5) . 3_666 ?
N2 Zn1 C18 89.37(5) . 3_666 ?
O4 Zn1 C18 29.33(5) 3_666 3_666 ?
C11 O1 Zn1 126.70(10) . . ?
C18 O3 Zn1 94.63(9) . 3_666 ?
C18 O4 Zn1 85.48(9) . 3_666 ?
Zn1 O5 H5A 110.3(14) . . ?
Zn1 O5 H5B 99.8(14) . . ?
H5A O5 H5B 111.3(17) . . ?
H6A O6 H6B 105.9(17) . . ?
C1 N1 C5 118.90(14) . . ?
C1 N1 Zn1 123.57(11) . . ?
C5 N1 Zn1 117.53(10) . . ?
C10 N2 C6 119.18(14) . . ?
C10 N2 Zn1 125.87(11) . . ?
C6 N2 Zn1 114.91(10) . . ?
N1 C1 C2 122.82(15) . . ?
N1 C1 H1 118.6 . . ?
C2 C1 H1 118.6 . . ?
C1 C2 C3 118.18(15) . . ?
C1 C2 H2 120.9 . . ?
C3 C2 H2 120.9 . . ?
C4 C3 C2 119.37(16) . . ?
C4 C3 H3 120.3 . . ?
C2 C3 H3 120.3 . . ?
C5 C4 C3 119.39(15) . . ?
C5 C4 H4 120.3 . . ?
C3 C4 H4 120.3 . . ?
N1 C5 C4 121.34(14) . . ?
N1 C5 C6 115.35(13) . . ?
C4 C5 C6 123.30(14) . . ?
N2 C6 C7 121.72(14) . . ?
N2 C6 C5 115.40(13) . . ?
C7 C6 C5 122.87(14) . . ?
C8 C7 C6 118.57(15) . . ?
C8 C7 H7 120.7 . . ?
C6 C7 H7 120.7 . . ?
C9 C8 C7 119.41(15) . . ?
C9 C8 H8 120.3 . . ?
C7 C8 H8 120.3 . . ?
C8 C9 C10 118.63(16) . . ?
C8 C9 H9 120.7 . . ?
C10 C9 H9 120.7 . . ?
N2 C10 C9 122.46(16) . . ?
N2 C10 H10 118.8 . . ?
C9 C10 H10 118.8 . . ?
O2 C11 O1 124.66(14) . . ?
O2 C11 C12 117.69(14) . . ?
O1 C11 C12 117.62(14) . . ?
C13 C12 C11 113.17(12) . . ?
C13 C12 C17 110.84(12) . . ?
C11 C12 C17 112.35(13) . . ?
C13 C12 H12 106.7 . . ?
C11 C12 H12 106.7 . . ?
C17 C12 H12 106.7 . . ?
C12 C13 C14 111.32(13) . . ?
C12 C13 H13A 109.4 . . ?
C14 C13 H13A 109.4 . . ?
C12 C13 H13B 109.4 . . ?
C14 C13 H13B 109.4 . . ?
H13A C13 H13B 108.0 . . ?
C13 C14 C15 110.99(12) . . ?
C13 C14 H14A 109.4 . . ?
C15 C14 H14A 109.4 . . ?
C13 C14 H14B 109.4 . . ?
C15 C14 H14B 109.4 . . ?
H14A C14 H14B 108.0 . . ?
C18 C15 C16 112.71(13) . . ?
C18 C15 C14 112.34(13) . . ?
C16 C15 C14 109.92(12) . . ?
C18 C15 H15 107.2 . . ?
C16 C15 H15 107.2 . . ?
C14 C15 H15 107.2 . . ?
C15 C16 C17 112.21(13) . . ?
C15 C16 H16A 109.2 . . ?
C17 C16 H16A 109.2 . . ?
C15 C16 H16B 109.2 . . ?
C17 C16 H16B 109.2 . . ?
H16A C16 H16B 107.9 . . ?
C16 C17 C12 111.84(13) . . ?
C16 C17 H17A 109.2 . . ?
C12 C17 H17A 109.2 . . ?
C16 C17 H17B 109.2 . . ?
C12 C17 H17B 109.2 . . ?
H17A C17 H17B 107.9 . . ?
O4 C18 O3 120.34(14) . . ?
O4 C18 C15 121.95(14) . . ?
O3 C18 C15 117.64(14) . . ?
O4 C18 Zn1 65.20(8) . 3_666 ?
O3 C18 Zn1 55.14(8) . 3_666 ?
C15 C18 Zn1 172.09(11) . 3_666 ?

loop_
_geom_bond_atom_site_label_1
_geom_bond_atom_site_label_2
_geom_bond_distance
_geom_bond_site_symmetry_2
_geom_bond_publ_flag
Zn1 O1 2.0549(11) . ?
Zn1 O3 2.0888(11) 3_666 ?
Zn1 N1 2.0894(13) . ?
Zn1 O5 2.0945(11) . ?
Zn1 N2 2.1765(13) . ?
Zn1 O4 2.3105(12) 3_666 ?
Zn1 C18 2.5373(15) 3_666 ?
O1 C11 1.2652(19) . ?
O2 C11 1.2592(19) . ?
O3 C18 1.2814(19) . ?
O3 Zn1 2.0888(11) 3_666 ?
O4 C18 1.2465(19) . ?
O4 Zn1 2.3104(12) 3_666 ?
O5 H5A 0.839(14) . ?
O5 H5B 0.830(14) . ?
O6 H6A 0.820(14) . ?
O6 H6B 0.862(14) . ?
N1 C1 1.339(2) . ?
N1 C5 1.353(2) . ?
N2 C10 1.337(2) . ?
N2 C6 1.342(2) . ?
C1 C2 1.385(2) . ?
C1 H1 0.9500 . ?
C2 C3 1.387(2) . ?
C2 H2 0.9500 . ?
C3 C4 1.385(2) . ?
C3 H3 0.9500 . ?
C4 C5 1.384(2) . ?
C4 H4 0.9500 . ?
C5 C6 1.489(2) . ?
C6 C7 1.395(2) . ?
C7 C8 1.388(2) . ?
C7 H7 0.9500 . ?
C8 C9 1.383(3) . ?
C8 H8 0.9500 . ?
C9 C10 1.384(2) . ?
C9 H9 0.9500 . ?
C10 H10 0.9500 . ?
C11 C12 1.531(2) . ?
C12 C13 1.529(2) . ?
C12 C17 1.534(2) . ?
C12 H12 1.0000 . ?
C13 C14 1.530(2) . ?
C13 H13A 0.9900 . ?
C13 H13B 0.9900 . ?
C14 C15 1.537(2) . ?
C14 H14A 0.9900 . ?
C14 H14B 0.9900 . ?
C15 C18 1.524(2) . ?
C15 C16 1.528(2) . ?
C15 H15 1.0000 . ?
C16 C17 1.531(2) . ?
C16 H16A 0.9900 . ?
C16 H16B 0.9900 . ?
C17 H17A 0.9900 . ?
C17 H17B 0.9900 . ?
C18 Zn1 2.5372(15) 3_666 ?

loop_
_geom_hbond_atom_site_label_D
_geom_hbond_atom_site_label_H
_geom_hbond_atom_site_label_A
_geom_hbond_distance_DH
_geom_hbond_distance_HA
_geom_hbond_distance_DA
_geom_hbond_angle_DHA
_geom_hbond_site_symmetry_A
O5 H5A O6 0.839(14) 1.847(15) 2.6820(17) 173(2) .
O5 H5B O2 0.830(14) 1.865(14) 2.6605(16) 160.2(19) .
O6 H6A O2 0.820(14) 2.052(16) 2.8226(17) 156.4(19) 3_566
O6 H6B O3 0.862(14) 1.841(15) 2.6936(16) 169.8(19) 1_455

loop_
_geom_torsion_atom_site_label_1
_geom_torsion_atom_site_label_2
_geom_torsion_atom_site_label_3
_geom_torsion_atom_site_label_4
_geom_torsion
_geom_torsion_site_symmetry_1
_geom_torsion_site_symmetry_2
_geom_torsion_site_symmetry_3
_geom_torsion_site_symmetry_4
_geom_torsion_publ_flag
C5 N1 C1 C2 0.8(2) . . . . ?
Zn1 N1 C1 C2 179.82(12) . . . . ?
N1 C1 C2 C3 -1.1(2) . . . . ?
C1 C2 C3 C4 0.3(2) . . . . ?
C2 C3 C4 C5 0.6(2) . . . . ?
C1 N1 C5 C4 0.2(2) . . . . ?
Zn1 N1 C5 C4 -178.87(12) . . . . ?
C1 N1 C5 C6 -179.26(13) . . . . ?
Zn1 N1 C5 C6 1.67(17) . . . . ?
C3 C4 C5 N1 -0.9(2) . . . . ?
C3 C4 C5 C6 178.52(14) . . . . ?
C10 N2 C6 C7 -1.1(2) . . . . ?
Zn1 N2 C6 C7 176.68(12) . . . . ?
C10 N2 C6 C5 177.71(13) . . . . ?
Zn1 N2 C6 C5 -4.52(16) . . . . ?
N1 C5 C6 N2 2.0(2) . . . . ?
C4 C5 C6 N2 -177.43(14) . . . . ?
N1 C5 C6 C7 -179.20(14) . . . . ?
C4 C5 C6 C7 1.4(2) . . . . ?
N2 C6 C7 C8 1.7(2) . . . . ?
C5 C6 C7 C8 -177.04(14) . . . . ?
C6 C7 C8 C9 -0.8(2) . . . . ?
C7 C8 C9 C10 -0.6(3) . . . . ?
C6 N2 C10 C9 -0.4(2) . . . . ?
Zn1 N2 C10 C9 -177.88(12) . . . . ?
C8 C9 C10 N2 1.2(3) . . . . ?
Zn1 O1 C11 O2 7.2(2) . . . . ?
Zn1 O1 C11 C12 -174.84(9) . . . . ?
O2 C11 C12 C13 -158.63(14) . . . . ?
O1 C11 C12 C13 23.30(19) . . . . ?
O2 C11 C12 C17 -32.17(19) . . . . ?
O1 C11 C12 C17 149.76(14) . . . . ?
C11 C12 C13 C14 -177.31(12) . . . . ?
C17 C12 C13 C14 55.42(17) . . . . ?
C12 C13 C14 C15 -57.67(16) . . . . ?
C13 C14 C15 C18 -69.49(16) . . . . ?
C13 C14 C15 C16 56.86(16) . . . . ?
C18 C15 C16 C17 70.82(17) . . . . ?
C14 C15 C16 C17 -55.33(17) . . . . ?
C15 C16 C17 C12 54.25(18) . . . . ?
C13 C12 C17 C16 -53.50(17) . . . . ?
C11 C12 C17 C16 178.79(12) . . . . ?
Zn1 O4 C18 O3 -0.64(13) 3_666 . . . ?
Zn1 O4 C18 C15 176.16(13) 3_666 . . . ?
Zn1 O3 C18 O4 0.71(15) 3_666 . . . ?
Zn1 O3 C18 C15 -176.23(11) 3_666 . . . ?
C16 C15 C18 O4 17.2(2) . . . . ?
C14 C15 C18 O4 142.04(14) . . . . ?
C16 C15 C18 O3 -165.91(13) . . . . ?
C14 C15 C18 O3 -41.07(18) . . . . ?
